data_7714743
loop_
_publ_author_name
'Galimova, Milyausha F.'
'Zueva, Ekaterina M.'
'Petrova, Maria M.'
'Dobrynin, Alexey B.'
'Kolesnikov, Ilya E.'
'Musina, Elvira I.'
'Musin, Rustem R.'
'Karasik, Andrey A.'
'Sinyashin, Oleg G.'

_publ_section_title
;
 Design of luminescent complexes with different
 Cu<sub>4</sub>I<sub>4</sub> cores based on pyridyl phenoxarsines.
;
_journal_issue 3
_journal_name_full 'Dalton transactions (Cambridge, England : 2003)'
_journal_page_first 1087
_journal_page_last 1098
_journal_paper_doi 10.1039/d3dt03273f
_journal_volume 53
_journal_year 2024
_chemical_formula_sum 'C18 H14 As N O2'
_chemical_formula_weight 351.22
_chemical_name_systematic
;
2-methoxy-6-(10H-phenoxarsinin-10-yl)pyridine 
;
_space_group_crystal_system monoclinic
_space_group_IT_number 14
_space_group_name_Hall '-P 2yn'
_space_group_name_H-M_alt 'P 1 21/n 1'
_atom_sites_solution_hydrogens geom
_audit_creation_method SHELXL-2014/7
_audit_update_record
;
2023-12-01 deposited with the CCDC.	2023-12-05 downloaded from the CCDC.
;
_cell_angle_alpha 90
_cell_angle_beta 98.575(3)
_cell_angle_gamma 90
_cell_formula_units_Z 4
_cell_length_a 13.8229(10)
_cell_length_b 5.9104(4)
_cell_length_c 18.3375(13)
_cell_measurement_reflns_used 9750
_cell_measurement_temperature 106(2)
_cell_measurement_theta_max 39.55
_cell_measurement_theta_min 2.98
_cell_volume 1481.41(18)
_computing_cell_refinement 'Bruker SAINT'
_computing_data_collection 'Bruker APEX2'
_computing_data_reduction 'Bruker SAINT'
_computing_molecular_graphics 'Bruker SHELXTL'
_computing_publication_material 'Bruker SHELXTL'
_computing_structure_refinement 'SHELXL-2014/7 (Sheldrick, 2014)'
_computing_structure_solution 'SHELXS-97 (Sheldrick 2008)'
_diffrn_ambient_temperature 106(2)
_diffrn_measured_fraction_theta_full 1.000
_diffrn_measured_fraction_theta_max 1.000
_diffrn_measurement_device_type 'Bruker APEX-II CCD'
_diffrn_measurement_method '\f and \w scans'
_diffrn_radiation_type MoK\a
_diffrn_radiation_wavelength 0.71073
_diffrn_reflns_av_R_equivalents 0.0447
_diffrn_reflns_av_unetI/netI 0.0168
_diffrn_reflns_Laue_measured_fraction_full 1.000
_diffrn_reflns_Laue_measured_fraction_max 1.000
_diffrn_reflns_limit_h_max 18
_diffrn_reflns_limit_h_min -18
_diffrn_reflns_limit_k_max 8
_diffrn_reflns_limit_k_min -8
_diffrn_reflns_limit_l_max 25
_diffrn_reflns_limit_l_min -25
_diffrn_reflns_number 67222
_diffrn_reflns_point_group_measured_fraction_full 1.000
_diffrn_reflns_point_group_measured_fraction_max 1.000
_diffrn_reflns_theta_full 25.242
_diffrn_reflns_theta_max 28.997
_diffrn_reflns_theta_min 1.727
_exptl_absorpt_coefficient_mu 2.301
_exptl_absorpt_correction_T_max 0.7478
_exptl_absorpt_correction_T_min 0.5362
_exptl_absorpt_correction_type multi-scan
_exptl_absorpt_process_details SADABS
_exptl_crystal_colour colorless
_exptl_crystal_density_diffrn 1.575
_exptl_crystal_description prismatic
_exptl_crystal_F_000 712
_exptl_crystal_size_max 0.091
_exptl_crystal_size_mid 0.051
_exptl_crystal_size_min 0.048
_refine_diff_density_max 1.009
_refine_diff_density_min -0.335
_refine_diff_density_rms 0.133
_refine_ls_extinction_method none
_refine_ls_goodness_of_fit_ref 1.136
_refine_ls_hydrogen_treatment constr
_refine_ls_matrix_type full
_refine_ls_number_parameters 200
_refine_ls_number_reflns 3935
_refine_ls_number_restraints 0
_refine_ls_restrained_S_all 1.136
_refine_ls_R_factor_all 0.0270
_refine_ls_R_factor_gt 0.0264
_refine_ls_shift/su_max 0.002
_refine_ls_shift/su_mean 0.000
_refine_ls_structure_factor_coef Fsqd
_refine_ls_weighting_details 'w=1/[\s^2^(Fo^2^)+(0.0420P)^2^+0.8026P] where P=(Fo^2^+2Fc^2^)/3'
_refine_ls_weighting_scheme calc
_refine_ls_wR_factor_gt 0.0721
_refine_ls_wR_factor_ref 0.0726
_reflns_Friedel_coverage 0.000
_reflns_number_gt 3839
_reflns_number_total 3935
_reflns_threshold_expression 'I > 2\s(I)'
_cod_data_source_file d3dt03273f2.cif
_cod_data_source_block Milya116z_a
_cod_depositor_comments 'Adding full bibliography for 7714737--7714744.cif.'
_cod_original_sg_symbol_H-M 'P 21/n'
_cod_database_code 7714743
_shelx_shelxl_version_number 2014/7
_shelx_space_group_comment
;
The symmetry employed for this shelxl refinement is uniquely defined
by the following loop, which should always be used as a source of
symmetry information in preference to the above space-group names.
They are only intended as comments.
;
_shelx_estimated_absorpt_t_min 0.818
_shelx_estimated_absorpt_t_max 0.898

loop_
_space_group_symop_operation_xyz
'x, y, z'
'-x+1/2, y+1/2, -z+1/2'
'-x, -y, -z'
'x-1/2, -y-1/2, z-1/2'

loop_
_atom_site_label
_atom_site_type_symbol
_atom_site_fract_x
_atom_site_fract_y
_atom_site_fract_z
_atom_site_U_iso_or_equiv
_atom_site_adp_type
_atom_site_occupancy
_atom_site_site_symmetry_order
_atom_site_calc_flag
_atom_site_refinement_flags_posn
_atom_site_refinement_flags_adp
_atom_site_refinement_flags_occupancy
_atom_site_disorder_assembly
_atom_site_disorder_group
As1 As 0.79280(2) 0.59739(2) 0.49543(2) 0.01461(6) Uani 1 1 d . . . . .
O1 O 0.65528(8) 0.16063(18) 0.51404(6) 0.0183(2) Uani 1 1 d . . . . .
O17 O 0.90021(8) 0.48889(19) 0.24586(6) 0.0207(2) Uani 1 1 d . . . . .
N1 N 0.85522(8) 0.5044(2) 0.36239(6) 0.0150(2) Uani 1 1 d . . . . .
C1 C 0.65937(10) 0.5299(2) 0.45256(7) 0.0146(2) Uani 1 1 d . . . . .
C6 C 0.61269(10) 0.3297(2) 0.46766(7) 0.0148(2) Uani 1 1 d . . . . .
C13 C 0.85525(10) 0.4036(2) 0.42864(8) 0.0153(3) Uani 1 1 d . . . . .
C8 C 0.73199(11) 0.0520(3) 0.63098(8) 0.0195(3) Uani 1 1 d . . . . .
H8 H 0.6873 -0.0710 0.6281 0.023 Uiso 1 1 calc R U . . .
C5 C 0.51739(10) 0.2830(2) 0.43468(7) 0.0165(2) Uani 1 1 d . . . . .
H5 H 0.4869 0.1447 0.4447 0.020 Uiso 1 1 calc R U . . .
C7 C 0.72684(10) 0.2067(2) 0.57315(7) 0.0154(2) Uani 1 1 d . . . . .
C11 C 0.86089(11) 0.4124(2) 0.63980(8) 0.0193(3) Uani 1 1 d . . . . .
H11 H 0.9045 0.5375 0.6434 0.023 Uiso 1 1 calc R U . . .
C14 C 0.89646(11) 0.1939(3) 0.44610(8) 0.0198(3) Uani 1 1 d . . . . .
H14 H 0.8945 0.1273 0.4930 0.024 Uiso 1 1 calc R U . . .
C2 C 0.60734(11) 0.6856(2) 0.40426(7) 0.0174(3) Uani 1 1 d . . . . .
H2 H 0.6378 0.8234 0.3937 0.021 Uiso 1 1 calc R U . . .
C12 C 0.79207(11) 0.3870(2) 0.57629(8) 0.0156(3) Uani 1 1 d . . . . .
C15 C 0.94125(12) 0.0822(2) 0.39259(9) 0.0207(3) Uani 1 1 d . . . . .
H15 H 0.9703 -0.0623 0.4028 0.025 Uiso 1 1 calc R U . . .
C9 C 0.80247(12) 0.0778(3) 0.69282(9) 0.0215(3) Uani 1 1 d . . . . .
H9 H 0.8065 -0.0288 0.7319 0.026 Uiso 1 1 calc R U . . .
C17 C 0.89781(10) 0.3948(2) 0.31285(8) 0.0157(3) Uani 1 1 d . . . . .
C18 C 0.83702(12) 0.6789(3) 0.22631(8) 0.0219(3) Uani 1 1 d . . . . .
H18A H 0.7687 0.6318 0.2244 0.033 Uiso 1 1 calc R U . . .
H18B H 0.8471 0.7363 0.1779 0.033 Uiso 1 1 calc R U . . .
H18C H 0.8521 0.7985 0.2633 0.033 Uiso 1 1 calc R U . . .
C3 C 0.51194(11) 0.6424(3) 0.37152(8) 0.0189(3) Uani 1 1 d . . . . .
H3 H 0.4775 0.7496 0.3389 0.023 Uiso 1 1 calc R U . . .
C16 C 0.94296(10) 0.1830(2) 0.32514(8) 0.0189(3) Uani 1 1 d . . . . .
H16 H 0.9736 0.1116 0.2882 0.023 Uiso 1 1 calc R U . . .
C4 C 0.46742(11) 0.4408(3) 0.38695(8) 0.0177(3) Uani 1 1 d . . . . .
H4 H 0.4022 0.4105 0.3647 0.021 Uiso 1 1 calc R U . . .
C10 C 0.86712(11) 0.2596(3) 0.69764(8) 0.0212(3) Uani 1 1 d . . . . .
H10 H 0.9150 0.2786 0.7401 0.025 Uiso 1 1 calc R U . . .

loop_
_atom_site_aniso_label
_atom_site_aniso_U_11
_atom_site_aniso_U_22
_atom_site_aniso_U_33
_atom_site_aniso_U_23
_atom_site_aniso_U_13
_atom_site_aniso_U_12
As1 0.01776(9) 0.01275(9) 0.01378(9) -0.00073(4) 0.00390(6) -0.00324(4)
O1 0.0220(5) 0.0132(4) 0.0175(5) 0.0018(4) -0.0046(4) -0.0038(4)
O17 0.0253(5) 0.0219(5) 0.0166(5) 0.0017(4) 0.0083(4) 0.0044(4)
N1 0.0144(5) 0.0152(5) 0.0158(5) -0.0002(4) 0.0036(4) -0.0016(4)
C1 0.0175(6) 0.0147(6) 0.0124(5) -0.0012(5) 0.0042(4) -0.0003(5)
C6 0.0194(6) 0.0138(6) 0.0114(5) -0.0004(5) 0.0027(4) 0.0005(5)
C13 0.0150(6) 0.0151(6) 0.0160(6) -0.0004(4) 0.0033(5) -0.0026(4)
C8 0.0193(6) 0.0186(6) 0.0202(7) 0.0041(5) 0.0014(5) -0.0025(5)
C5 0.0200(6) 0.0170(6) 0.0128(5) -0.0016(5) 0.0027(5) -0.0021(5)
C7 0.0163(6) 0.0156(6) 0.0140(6) 0.0000(5) 0.0009(4) -0.0003(5)
C11 0.0181(6) 0.0223(7) 0.0173(6) -0.0020(5) 0.0021(5) -0.0039(5)
C14 0.0224(7) 0.0178(7) 0.0193(6) 0.0026(5) 0.0031(5) 0.0002(5)
C2 0.0225(6) 0.0156(6) 0.0151(6) 0.0012(5) 0.0060(5) 0.0003(5)
C12 0.0181(6) 0.0163(6) 0.0129(6) -0.0002(4) 0.0031(5) -0.0011(5)
C15 0.0209(7) 0.0162(7) 0.0248(7) 0.0007(5) 0.0025(6) 0.0025(5)
C9 0.0221(7) 0.0247(7) 0.0175(6) 0.0059(5) 0.0022(5) 0.0010(5)
C17 0.0141(6) 0.0180(7) 0.0154(6) -0.0005(5) 0.0030(5) -0.0027(5)
C18 0.0281(7) 0.0191(7) 0.0190(6) 0.0034(5) 0.0050(5) 0.0028(6)
C3 0.0223(7) 0.0204(6) 0.0145(6) 0.0024(5) 0.0040(5) 0.0037(5)
C16 0.0168(6) 0.0181(7) 0.0222(7) -0.0028(5) 0.0043(5) 0.0008(5)
C4 0.0183(6) 0.0219(6) 0.0127(6) -0.0017(5) 0.0016(5) 0.0000(5)
C10 0.0192(6) 0.0276(7) 0.0158(6) -0.0001(5) -0.0005(5) -0.0006(5)

loop_
_atom_type_symbol
_atom_type_description
_atom_type_scat_dispersion_real
_atom_type_scat_dispersion_imag
_atom_type_scat_source
C C 0.0033 0.0016 'International Tables Vol C Tables 4.2.6.8 and 6.1.1.4'
H H 0.0000 0.0000 'International Tables Vol C Tables 4.2.6.8 and 6.1.1.4'
N N 0.0061 0.0033 'International Tables Vol C Tables 4.2.6.8 and 6.1.1.4'
O O 0.0106 0.0060 'International Tables Vol C Tables 4.2.6.8 and 6.1.1.4'
As As 0.0499 2.0058 'International Tables Vol C Tables 4.2.6.8 and 6.1.1.4'

loop_
_geom_angle_atom_site_label_1
_geom_angle_atom_site_label_2
_geom_angle_atom_site_label_3
_geom_angle
_geom_angle_site_symmetry_1
_geom_angle_site_symmetry_3
_geom_angle_publ_flag
C1 As1 C12 93.74(6) . . ?
C1 As1 C13 96.14(6) . . ?
C12 As1 C13 98.95(6) . . ?
C7 O1 C6 121.92(11) . . ?
C17 O17 C18 116.87(11) . . ?
C17 N1 C13 117.39(12) . . ?
C6 C1 C2 118.30(13) . . ?
C6 C1 As1 122.35(10) . . ?
C2 C1 As1 119.34(10) . . ?
O1 C6 C5 114.29(12) . . ?
O1 C6 C1 124.53(12) . . ?
C5 C6 C1 121.17(13) . . ?
N1 C13 C14 123.24(13) . . ?
N1 C13 As1 111.15(9) . . ?
C14 C13 As1 125.59(11) . . ?
C9 C8 C7 119.93(14) . . ?
C9 C8 H8 120.0 . . ?
C7 C8 H8 120.0 . . ?
C4 C5 C6 119.29(13) . . ?
C4 C5 H5 120.4 . . ?
C6 C5 H5 120.4 . . ?
O1 C7 C12 124.56(12) . . ?
O1 C7 C8 114.65(12) . . ?
C12 C7 C8 120.77(13) . . ?
C10 C11 C12 121.64(14) . . ?
C10 C11 H11 119.2 . . ?
C12 C11 H11 119.2 . . ?
C13 C14 C15 118.06(14) . . ?
C13 C14 H14 121.0 . . ?
C15 C14 H14 121.0 . . ?
C3 C2 C1 121.18(13) . . ?
C3 C2 H2 119.4 . . ?
C1 C2 H2 119.4 . . ?
C7 C12 C11 118.23(13) . . ?
C7 C12 As1 122.51(10) . . ?
C11 C12 As1 119.24(10) . . ?
C16 C15 C14 119.60(13) . . ?
C16 C15 H15 120.2 . . ?
C14 C15 H15 120.2 . . ?
C8 C9 C10 120.16(14) . . ?
C8 C9 H9 119.9 . . ?
C10 C9 H9 119.9 . . ?
N1 C17 O17 119.71(12) . . ?
N1 C17 C16 124.04(13) . . ?
O17 C17 C16 116.25(13) . . ?
O17 C18 H18A 109.5 . . ?
O17 C18 H18B 109.5 . . ?
H18A C18 H18B 109.5 . . ?
O17 C18 H18C 109.5 . . ?
H18A C18 H18C 109.5 . . ?
H18B C18 H18C 109.5 . . ?
C2 C3 C4 119.38(13) . . ?
C2 C3 H3 120.3 . . ?
C4 C3 H3 120.3 . . ?
C15 C16 C17 117.66(13) . . ?
C15 C16 H16 121.2 . . ?
C17 C16 H16 121.2 . . ?
C3 C4 C5 120.66(13) . . ?
C3 C4 H4 119.7 . . ?
C5 C4 H4 119.7 . . ?
C11 C10 C9 119.23(14) . . ?
C11 C10 H10 120.4 . . ?
C9 C10 H10 120.4 . . ?

loop_
_geom_bond_atom_site_label_1
_geom_bond_atom_site_label_2
_geom_bond_distance
_geom_bond_site_symmetry_2
_geom_bond_publ_flag
As1 C1 1.9357(14) . ?
As1 C12 1.9363(14) . ?
As1 C13 1.9680(14) . ?
O1 C7 1.3811(16) . ?
O1 C6 1.3854(16) . ?
O17 C17 1.3533(17) . ?
O17 C18 1.4351(18) . ?
N1 C17 1.3233(18) . ?
N1 C13 1.3532(18) . ?
C1 C6 1.3950(19) . ?
C1 C2 1.3995(19) . ?
C6 C5 1.3927(19) . ?
C13 C14 1.3816(19) . ?
C8 C9 1.389(2) . ?
C8 C7 1.394(2) . ?
C8 H8 0.9500 . ?
C5 C4 1.390(2) . ?
C5 H5 0.9500 . ?
C7 C12 1.3916(19) . ?
C11 C10 1.386(2) . ?
C11 C12 1.398(2) . ?
C11 H11 0.9500 . ?
C14 C15 1.401(2) . ?
C14 H14 0.9500 . ?
C2 C3 1.389(2) . ?
C2 H2 0.9500 . ?
C15 C16 1.376(2) . ?
C15 H15 0.9500 . ?
C9 C10 1.391(2) . ?
C9 H9 0.9500 . ?
C17 C16 1.402(2) . ?
C18 H18A 0.9800 . ?
C18 H18B 0.9800 . ?
C18 H18C 0.9800 . ?
C3 C4 1.389(2) . ?
C3 H3 0.9500 . ?
C16 H16 0.9500 . ?
C4 H4 0.9500 . ?
C10 H10 0.9500 . ?
